data_7016129
loop_
_publ_author_name
'Page, Michael J.'
'Mahon, Mary F.'
'Whittlesey, Michael K.'

_publ_section_title
;
 Formation and reactivity of the cyclometallated N-heterocyclic carbene
 complexes [Ru(NHC)'(dppe)(CO)H].
;
_journal_issue 31
_journal_name_full 'Dalton transactions (Cambridge, England : 2003)'
_journal_page_first 7858
_journal_page_last 7865
_journal_paper_doi 10.1039/c1dt10299k
_journal_volume 40
_journal_year 2011
_chemical_formula_sum 'C46 H56 B2 F8 N6 O P2 Ru'
_chemical_formula_weight 1045.60
_chemical_name_systematic
;
?
;
_space_group_IT_number 19
_symmetry_cell_setting orthorhombic
_symmetry_space_group_name_Hall 'P 2ac 2ab'
_symmetry_space_group_name_H-M 'P 21 21 21'
_atom_sites_solution_hydrogens geom
_atom_sites_solution_primary direct
_atom_sites_solution_secondary difmap
_audit_creation_method SHELXL-97
_cell_angle_alpha 90.00
_cell_angle_beta 90.00
_cell_angle_gamma 90.00
_cell_formula_units_Z 4
_cell_length_a 12.9663(2)
_cell_length_b 13.1062(2)
_cell_length_c 30.1835(5)
_cell_measurement_reflns_used 43667
_cell_measurement_temperature 150(2)
_cell_measurement_theta_max 27.485
_cell_measurement_theta_min 2.910
_cell_volume 5129.35(14)
_computing_cell_refinement 'HKL Scalepack (Otwinowski & Minor 1997)'
_computing_data_collection kappaCCD
_computing_data_reduction 'Denzo and Scalepak (Otwinowski & Minor, 1997)'
_computing_molecular_graphics X-SEED
_computing_publication_material ORTEX
_computing_structure_refinement 'SHELXL-97 (Sheldrick, 1997)'
_computing_structure_solution 'SHELXS-97 (Sheldrick, 1990)'
_diffrn_ambient_temperature 150(2)
_diffrn_measured_fraction_theta_full 0.988
_diffrn_measured_fraction_theta_max 0.988
_diffrn_measurement_device_type 'Nonius Kappa CCD'
_diffrn_radiation_monochromator graphite
_diffrn_radiation_source 'fine-focus sealed tube'
_diffrn_radiation_type MoK\a
_diffrn_radiation_wavelength 0.71073
_diffrn_reflns_av_R_equivalents 0.0655
_diffrn_reflns_av_sigmaI/netI 0.0786
_diffrn_reflns_limit_h_max 16
_diffrn_reflns_limit_h_min -16
_diffrn_reflns_limit_k_max 16
_diffrn_reflns_limit_k_min -16
_diffrn_reflns_limit_l_max 39
_diffrn_reflns_limit_l_min -39
_diffrn_reflns_number 30246
_diffrn_reflns_theta_full 27.47
_diffrn_reflns_theta_max 27.47
_diffrn_reflns_theta_min 3.55
_exptl_absorpt_coefficient_mu 0.437
_exptl_absorpt_correction_T_max 0.969
_exptl_absorpt_correction_T_min 0.833
_exptl_absorpt_correction_type multi-scan
_exptl_absorpt_process_details 'SORTAV (Blessing, 1995)'
_exptl_crystal_colour colourless
_exptl_crystal_density_diffrn 1.354
_exptl_crystal_density_method 'not measured'
_exptl_crystal_description plate
_exptl_crystal_F_000 2152
_exptl_crystal_size_max 0.20
_exptl_crystal_size_mid 0.15
_exptl_crystal_size_min 0.08
_platon_squeeze_details
;
;
_refine_diff_density_max 0.391
_refine_diff_density_min -0.665
_refine_diff_density_rms 0.106
_refine_ls_abs_structure_details 'Flack H D (1983), Acta Cryst. A39, 876-881'
_refine_ls_abs_structure_Flack 0.02(2)
_refine_ls_extinction_method none
_refine_ls_goodness_of_fit_ref 1.019
_refine_ls_hydrogen_treatment constr
_refine_ls_matrix_type full
_refine_ls_number_parameters 613
_refine_ls_number_reflns 11321
_refine_ls_number_restraints 58
_refine_ls_restrained_S_all 1.034
_refine_ls_R_factor_all 0.0715
_refine_ls_R_factor_gt 0.0471
_refine_ls_shift/su_max 0.003
_refine_ls_shift/su_mean 0.000
_refine_ls_structure_factor_coef Fsqd
_refine_ls_weighting_details 'calc w=1/[\s^2^(Fo^2^)+(0.0460P)^2^+0.6132P] where P=(Fo^2^+2Fc^2^)/3'
_refine_ls_weighting_scheme calc
_refine_ls_wR_factor_gt 0.0949
_refine_ls_wR_factor_ref 0.1036
_reflns_number_gt 8883
_reflns_number_total 11321
_reflns_threshold_expression >2sigma(I)
_cod_data_source_file c1dt10299k.txt
_cod_data_source_block k08mkw34
_cod_original_sg_symbol_H-M P212121
_cod_database_code 7016129

loop_
_symmetry_equiv_pos_as_xyz
'x, y, z'
'-x+1/2, -y, z+1/2'
'x+1/2, -y+1/2, -z'
'-x, y+1/2, -z+1/2'

loop_
_atom_site_label
_atom_site_type_symbol
_atom_site_fract_x
_atom_site_fract_y
_atom_site_fract_z
_atom_site_U_iso_or_equiv
_atom_site_adp_type
_atom_site_occupancy
_atom_site_symmetry_multiplicity
_atom_site_calc_flag
_atom_site_refinement_flags
_atom_site_disorder_assembly
_atom_site_disorder_group
Ru1 Ru 0.87453(2) 0.06042(2) 0.920914(9) 0.02881(8) Uani 1 1 d . . .
P1 P 0.77621(7) 0.14694(8) 0.97585(3) 0.0296(2) Uani 1 1 d . . .
P2 P 0.86681(8) 0.21745(7) 0.88399(3) 0.0321(2) Uani 1 1 d . . .
F1 F 0.4831(3) -0.0118(3) 0.77915(12) 0.1003(13) Uani 1 1 d . . .
F2 F 0.3325(3) 0.0286(4) 0.81164(16) 0.1380(18) Uani 1 1 d . . .
F3 F 0.4789(3) 0.0347(3) 0.85110(10) 0.0849(10) Uani 1 1 d . . .
F4 F 0.4074(3) -0.1140(3) 0.82744(13) 0.1125(14) Uani 1 1 d . . .
F5 F 1.0716(4) -0.1170(5) 1.0553(3) 0.091(2) Uani 0.60 1 d PDU A 3
F6 F 1.1745(8) -0.0092(6) 1.0226(3) 0.113(3) Uani 0.60 1 d PDU A 3
F7 F 1.2377(5) -0.1592(7) 1.0519(6) 0.102(3) Uani 0.60 1 d PDU A 3
F8 F 1.1872(10) -0.0217(7) 1.0925(3) 0.077(2) Uani 0.60 1 d PDU A 3
F5A F 1.0791(7) -0.0727(10) 1.0304(4) 0.093(3) Uani 0.40 1 d PDU A 4
F6A F 1.2386(8) -0.0346(10) 1.0286(4) 0.100(3) Uani 0.40 1 d PDU A 4
F7A F 1.1972(11) -0.1812(10) 1.0481(8) 0.105(4) Uani 0.40 1 d PDU A 4
F8A F 1.1636(16) -0.0569(13) 1.0983(4) 0.097(4) Uani 0.40 1 d PDU A 4
O1 O 1.0659(2) 0.1572(2) 0.95733(9) 0.0431(7) Uani 1 1 d . . .
N1 N 1.0421(2) -0.0858(2) 0.87683(10) 0.0346(8) Uani 1 1 d . . .
N2 N 0.9267(2) -0.0483(3) 0.82827(10) 0.0396(8) Uani 1 1 d . . .
N3 N 0.8784(3) -0.0698(2) 0.96227(9) 0.0339(7) Uani 1 1 d . . .
N4 N 0.7370(3) -0.0139(3) 0.90107(10) 0.0374(8) Uani 1 1 d . . .
N5 N 1.3031(4) -0.4033(4) 0.88068(18) 0.0811(15) Uani 1 1 d . . .
C1 C 0.9945(3) 0.1186(3) 0.94314(12) 0.0335(9) Uani 1 1 d . . .
C2 C 0.9555(3) -0.0290(3) 0.87093(11) 0.0351(9) Uani 1 1 d . . .
C3 C 1.0679(3) -0.1387(3) 0.83837(13) 0.0385(10) Uani 1 1 d . . .
C4 C 0.9954(3) -0.1161(4) 0.80805(13) 0.0414(10) Uani 1 1 d . . .
C5 C 1.1027(3) -0.0888(3) 0.91871(13) 0.0372(9) Uani 1 1 d . . .
H5 H 1.0632 -0.0483 0.9411 0.045 Uiso 1 1 calc R . .
C6 C 1.2076(3) -0.0366(4) 0.91346(14) 0.0499(11) Uani 1 1 d . . .
H6A H 1.2514 -0.0773 0.8938 0.075 Uiso 1 1 calc R . .
H6B H 1.2408 -0.0305 0.9425 0.075 Uiso 1 1 calc R . .
H6C H 1.1979 0.0316 0.9007 0.075 Uiso 1 1 calc R . .
C7 C 1.1101(4) -0.1975(3) 0.93666(14) 0.0491(11) Uani 1 1 d . . .
H7A H 1.0432 -0.2315 0.9335 0.074 Uiso 1 1 calc R . .
H7B H 1.1295 -0.1955 0.9680 0.074 Uiso 1 1 calc R . .
H7C H 1.1625 -0.2353 0.9200 0.074 Uiso 1 1 calc R . .
C8 C 0.8372(3) 0.0000(4) 0.80606(14) 0.0506(12) Uani 1 1 d . . .
H8 H 0.8045 0.0460 0.8285 0.061 Uiso 1 1 calc R . .
C9 C 0.8696(5) 0.0675(5) 0.76770(13) 0.0751(17) Uani 1 1 d . . .
H9A H 0.9226 0.1155 0.7777 0.113 Uiso 1 1 calc R . .
H9B H 0.8097 0.1055 0.7568 0.113 Uiso 1 1 calc R . .
H9C H 0.8974 0.0250 0.7438 0.113 Uiso 1 1 calc R . .
C10 C 0.7547(4) -0.0795(5) 0.79317(17) 0.0713(17) Uani 1 1 d . . .
H10A H 0.7707 -0.1075 0.7638 0.107 Uiso 1 1 calc R . .
H10B H 0.6867 -0.0468 0.7924 0.107 Uiso 1 1 calc R . .
H10C H 0.7542 -0.1348 0.8150 0.107 Uiso 1 1 calc R . .
C11 C 1.1559(3) -0.2105(4) 0.83309(15) 0.0552(13) Uani 1 1 d . . .
H11A H 1.1449 -0.2705 0.8519 0.083 Uiso 1 1 calc R . .
H11B H 1.2200 -0.1764 0.8419 0.083 Uiso 1 1 calc R . .
H11C H 1.1609 -0.2318 0.8020 0.083 Uiso 1 1 calc R . .
C12 C 0.9832(4) -0.1577(4) 0.76201(14) 0.0614(14) Uani 1 1 d . . .
H12A H 1.0367 -0.2088 0.7564 0.092 Uiso 1 1 calc R . .
H12B H 0.9898 -0.1020 0.7405 0.092 Uiso 1 1 calc R . .
H12C H 0.9150 -0.1893 0.7590 0.092 Uiso 1 1 calc R . .
C13 C 0.8765(3) -0.1365(3) 0.98656(12) 0.0376(8) Uani 1 1 d . . .
C14 C 0.8758(4) -0.2206(3) 1.01805(14) 0.0520(11) Uani 1 1 d . . .
H14A H 0.9461 -0.2464 1.0219 0.078 Uiso 1 1 calc R . .
H14B H 0.8315 -0.2755 1.0068 0.078 Uiso 1 1 calc R . .
H14C H 0.8491 -0.1966 1.0466 0.078 Uiso 1 1 calc R . .
C15 C 0.6711(4) -0.0719(4) 0.89868(15) 0.0534(12) Uani 1 1 d . . .
C16 C 0.5857(5) -0.1437(5) 0.8985(3) 0.096(2) Uani 1 1 d . . .
H16A H 0.5980 -0.1967 0.9208 0.144 Uiso 1 1 calc R . .
H16B H 0.5800 -0.1751 0.8692 0.144 Uiso 1 1 calc R . .
H16C H 0.5216 -0.1075 0.9055 0.144 Uiso 1 1 calc R . .
C17 C 0.7375(3) 0.2692(3) 0.95204(13) 0.0370(9) Uani 1 1 d . . .
H17A H 0.6773 0.2597 0.9323 0.044 Uiso 1 1 calc R . .
H17B H 0.7179 0.3173 0.9759 0.044 Uiso 1 1 calc R . .
C18 C 0.8279(3) 0.3114(3) 0.92601(13) 0.0374(9) Uani 1 1 d . . .
H18A H 0.8863 0.3255 0.9462 0.045 Uiso 1 1 calc R . .
H18B H 0.8079 0.3762 0.9115 0.045 Uiso 1 1 calc R . .
C19 C 0.8434(3) 0.1767(3) 1.02725(11) 0.0311(9) Uani 1 1 d . . .
C20 C 0.9230(3) 0.1149(3) 1.04240(12) 0.0368(9) Uani 1 1 d . . .
H20 H 0.9449 0.0582 1.0252 0.044 Uiso 1 1 calc R . .
C21 C 0.9710(3) 0.1361(3) 1.08279(13) 0.0408(9) Uani 1 1 d . . .
H21 H 1.0247 0.0932 1.0933 0.049 Uiso 1 1 calc R . .
C22 C 0.9405(3) 0.2190(4) 1.10739(13) 0.0451(11) Uani 1 1 d . . .
H22 H 0.9737 0.2337 1.1347 0.054 Uiso 1 1 calc R . .
C23 C 0.8615(3) 0.2810(3) 1.09253(13) 0.0457(10) Uani 1 1 d . . .
H23 H 0.8403 0.3381 1.1097 0.055 Uiso 1 1 calc R . .
C24 C 0.8135(3) 0.2600(3) 1.05277(13) 0.0387(10) Uani 1 1 d . . .
H24 H 0.7593 0.3029 1.0427 0.046 Uiso 1 1 calc R . .
C25 C 0.6599(3) 0.0825(3) 0.99459(13) 0.0348(9) Uani 1 1 d . . .
C26 C 0.6634(3) 0.0193(3) 1.03180(13) 0.0402(10) Uani 1 1 d . . .
H26 H 0.7260 0.0127 1.0479 0.048 Uiso 1 1 calc R . .
C27 C 0.5768(4) -0.0338(4) 1.04539(16) 0.0500(12) Uani 1 1 d . . .
H27 H 0.5802 -0.0764 1.0708 0.060 Uiso 1 1 calc R . .
C28 C 0.4856(4) -0.0253(4) 1.02219(18) 0.0563(13) Uani 1 1 d . . .
H28 H 0.4261 -0.0615 1.0316 0.068 Uiso 1 1 calc R . .
C29 C 0.4818(3) 0.0351(4) 0.98591(19) 0.0600(14) Uani 1 1 d . . .
H29 H 0.4189 0.0404 0.9699 0.072 Uiso 1 1 calc R . .
C30 C 0.5667(3) 0.0893(3) 0.97144(16) 0.0506(12) Uani 1 1 d . . .
H30 H 0.5618 0.1312 0.9458 0.061 Uiso 1 1 calc R . .
C31 C 0.9910(3) 0.2647(4) 0.86316(12) 0.0396(10) Uani 1 1 d . . .
C32 C 1.0611(3) 0.1979(4) 0.84429(13) 0.0436(11) Uani 1 1 d . . .
H32 H 1.0430 0.1282 0.8406 0.052 Uiso 1 1 calc R . .
C33 C 1.1575(3) 0.2313(5) 0.83065(15) 0.0575(14) Uani 1 1 d . . .
H33 H 1.2050 0.1846 0.8179 0.069 Uiso 1 1 calc R . .
C34 C 1.1841(4) 0.3317(5) 0.83563(15) 0.0644(16) Uani 1 1 d . . .
H34 H 1.2503 0.3546 0.8265 0.077 Uiso 1 1 calc R . .
C35 C 1.1147(4) 0.3998(4) 0.85393(14) 0.0567(13) Uani 1 1 d . . .
H35 H 1.1331 0.4696 0.8570 0.068 Uiso 1 1 calc R . .
C36 C 1.0186(3) 0.3667(4) 0.86781(13) 0.0472(11) Uani 1 1 d . . .
H36 H 0.9714 0.4138 0.8805 0.057 Uiso 1 1 calc R . .
C37 C 0.7738(3) 0.2441(3) 0.83987(12) 0.0336(9) Uani 1 1 d . . .
C38 C 0.6826(3) 0.1898(3) 0.83580(12) 0.0363(9) Uani 1 1 d . . .
H38 H 0.6674 0.1363 0.8560 0.044 Uiso 1 1 calc R . .
C39 C 0.6132(3) 0.2135(3) 0.80216(13) 0.0434(10) Uani 1 1 d . . .
H39 H 0.5514 0.1752 0.7992 0.052 Uiso 1 1 calc R . .
C40 C 0.6336(4) 0.2920(4) 0.77323(13) 0.0485(11) Uani 1 1 d . . .
H40 H 0.5857 0.3076 0.7504 0.058 Uiso 1 1 calc R . .
C41 C 0.7224(4) 0.3481(4) 0.77709(14) 0.0530(12) Uani 1 1 d . . .
H41 H 0.7357 0.4027 0.7572 0.064 Uiso 1 1 calc R . .
C42 C 0.7932(3) 0.3247(4) 0.81028(13) 0.0445(11) Uani 1 1 d . . .
H42 H 0.8549 0.3634 0.8129 0.053 Uiso 1 1 calc R . .
C43 C 1.3697(5) -0.4091(5) 0.8574(2) 0.0776(16) Uani 1 1 d . . .
C44 C 1.4584(7) -0.4120(9) 0.8283(3) 0.154(4) Uani 1 1 d . . .
H44A H 1.4815 -0.3422 0.8222 0.231 Uiso 1 1 calc R . .
H44B H 1.4395 -0.4456 0.8005 0.231 Uiso 1 1 calc R . .
H44C H 1.5143 -0.4502 0.8426 0.231 Uiso 1 1 calc R . .
B1 B 0.4244(6) -0.0123(7) 0.8167(2) 0.072(2) Uani 1 1 d . . .
B2 B 1.1687(4) -0.0815(4) 1.05513(18) 0.0565(15) Uani 1 1 d D . .

loop_
_atom_site_aniso_label
_atom_site_aniso_U_11
_atom_site_aniso_U_22
_atom_site_aniso_U_33
_atom_site_aniso_U_23
_atom_site_aniso_U_13
_atom_site_aniso_U_12
Ru1 0.03313(14) 0.03017(16) 0.02314(12) -0.00152(13) -0.00199(13) 0.00267(14)
P1 0.0331(5) 0.0303(6) 0.0253(4) -0.0005(4) -0.0010(4) 0.0021(4)
P2 0.0353(5) 0.0348(6) 0.0262(4) 0.0025(4) -0.0006(4) 0.0015(5)
F1 0.099(3) 0.118(3) 0.084(2) -0.043(2) 0.034(2) -0.044(2)
F2 0.094(3) 0.184(5) 0.136(4) -0.044(3) -0.025(3) 0.056(3)
F3 0.108(3) 0.075(2) 0.072(2) -0.0333(18) -0.0007(18) -0.023(2)
F4 0.139(4) 0.097(3) 0.102(3) -0.030(2) -0.005(2) -0.055(3)
F5 0.053(3) 0.066(4) 0.153(7) 0.000(4) 0.004(4) -0.022(3)
F6 0.160(7) 0.087(5) 0.092(4) -0.002(4) 0.009(5) -0.015(5)
F7 0.050(4) 0.091(5) 0.165(6) -0.045(5) 0.003(5) 0.004(4)
F8 0.111(6) 0.060(5) 0.059(4) 0.001(3) -0.010(3) -0.010(4)
F5A 0.072(5) 0.097(7) 0.110(6) -0.037(5) -0.014(5) 0.004(5)
F6A 0.081(6) 0.112(8) 0.105(6) -0.002(6) 0.028(6) -0.033(6)
F7A 0.106(9) 0.078(7) 0.132(7) -0.016(7) 0.005(10) 0.024(7)
F8A 0.133(10) 0.105(10) 0.054(5) 0.002(6) 0.014(5) 0.046(8)
O1 0.0368(15) 0.052(2) 0.0403(15) -0.0047(14) -0.0060(13) -0.0027(14)
N1 0.0358(17) 0.039(2) 0.0291(16) -0.0019(14) -0.0017(13) 0.0068(15)
N2 0.0433(18) 0.044(2) 0.0311(16) -0.0066(17) -0.0017(14) 0.0072(17)
N3 0.0375(15) 0.0325(18) 0.0316(14) 0.0015(15) -0.0023(14) 0.0049(19)
N4 0.046(2) 0.031(2) 0.0351(17) -0.0028(15) -0.0088(15) -0.0002(17)
N5 0.076(3) 0.074(4) 0.093(4) 0.017(3) 0.003(3) 0.008(3)
C1 0.040(2) 0.035(2) 0.0248(18) -0.0008(17) 0.0033(17) 0.0027(19)
C2 0.044(2) 0.035(2) 0.0260(19) -0.0064(17) 0.0004(17) 0.0042(18)
C3 0.041(2) 0.041(3) 0.033(2) -0.006(2) 0.0028(18) 0.011(2)
C4 0.049(2) 0.048(3) 0.027(2) -0.0117(19) 0.0051(18) 0.008(2)
C5 0.038(2) 0.045(3) 0.0284(17) -0.0043(19) -0.0029(17) 0.0086(16)
C6 0.044(2) 0.058(3) 0.048(3) -0.011(2) -0.0050(19) 0.003(2)
C7 0.053(3) 0.049(3) 0.046(2) -0.001(2) -0.005(2) 0.017(2)
C8 0.053(3) 0.067(3) 0.032(2) -0.009(2) -0.0074(19) 0.022(2)
C9 0.106(4) 0.089(4) 0.030(2) 0.006(2) 0.000(3) 0.053(4)
C10 0.062(3) 0.089(5) 0.063(3) -0.041(3) -0.022(3) 0.018(3)
C11 0.058(3) 0.066(3) 0.041(2) -0.015(2) -0.001(2) 0.023(2)
C12 0.066(3) 0.080(4) 0.038(2) -0.017(3) -0.012(2) 0.025(3)
C13 0.0362(19) 0.039(2) 0.0381(19) -0.0005(19) 0.000(2) 0.001(2)
C14 0.058(2) 0.044(3) 0.054(2) 0.015(2) 0.000(3) -0.002(3)
C15 0.072(3) 0.038(3) 0.050(3) 0.004(2) -0.020(2) -0.005(3)
C16 0.088(4) 0.064(4) 0.137(6) 0.005(4) -0.028(4) -0.045(3)
C17 0.041(2) 0.039(2) 0.0311(19) 0.0020(18) -0.0001(17) 0.0098(19)
C18 0.048(2) 0.031(2) 0.032(2) 0.0054(18) -0.0073(18) 0.0031(18)
C19 0.0305(19) 0.037(2) 0.0254(17) 0.0011(17) 0.0030(14) -0.0037(16)
C20 0.044(2) 0.040(2) 0.0260(19) -0.0045(18) 0.0011(17) 0.0012(19)
C21 0.039(2) 0.051(3) 0.032(2) 0.005(2) -0.0060(19) -0.0025(19)
C22 0.043(2) 0.064(3) 0.028(2) -0.007(2) 0.0019(18) -0.017(2)
C23 0.046(2) 0.052(3) 0.039(2) -0.0168(19) 0.0042(19) -0.003(2)
C24 0.038(2) 0.044(3) 0.035(2) -0.008(2) 0.0030(17) -0.0012(19)
C25 0.0331(19) 0.033(2) 0.038(2) -0.0058(18) 0.0034(15) 0.0030(16)
C26 0.045(2) 0.039(3) 0.036(2) 0.0038(19) -0.0010(17) -0.0009(19)
C27 0.056(3) 0.040(3) 0.054(3) 0.002(2) 0.007(2) -0.013(2)
C28 0.049(3) 0.042(3) 0.078(4) -0.008(3) 0.011(3) -0.010(2)
C29 0.034(2) 0.051(3) 0.095(4) 0.005(3) -0.011(2) -0.007(2)
C30 0.041(2) 0.049(3) 0.062(3) 0.012(2) -0.011(2) -0.007(2)
C31 0.035(2) 0.056(3) 0.0278(19) 0.008(2) -0.0043(16) -0.011(2)
C32 0.033(2) 0.061(3) 0.037(2) 0.012(2) -0.0002(18) 0.003(2)
C33 0.045(3) 0.084(4) 0.043(3) 0.019(3) 0.004(2) 0.006(3)
C34 0.043(3) 0.109(5) 0.041(3) 0.028(3) -0.006(2) -0.018(3)
C35 0.056(3) 0.070(3) 0.044(2) 0.007(2) -0.009(2) -0.026(3)
C36 0.052(3) 0.054(3) 0.036(2) 0.002(2) -0.0029(19) -0.014(2)
C37 0.035(2) 0.039(2) 0.0267(18) 0.0017(17) 0.0019(16) 0.0068(18)
C38 0.044(2) 0.037(2) 0.0282(19) -0.0028(18) 0.0031(17) 0.0044(19)
C39 0.039(2) 0.048(3) 0.043(2) -0.005(2) -0.0050(19) 0.007(2)
C40 0.045(2) 0.063(3) 0.037(2) 0.011(2) -0.005(2) 0.012(3)
C41 0.060(3) 0.055(3) 0.044(2) 0.016(2) -0.002(2) 0.004(3)
C42 0.048(2) 0.050(3) 0.035(2) 0.012(2) -0.0049(19) -0.001(2)
C43 0.063(3) 0.090(4) 0.080(4) 0.022(3) -0.007(3) -0.003(4)
C44 0.109(6) 0.245(13) 0.107(6) 0.041(7) 0.025(5) 0.007(7)
B1 0.068(4) 0.077(5) 0.071(4) -0.025(4) 0.005(3) -0.008(4)
B2 0.067(4) 0.054(4) 0.049(3) 0.004(3) 0.004(3) 0.000(3)

loop_
_atom_type_symbol
_atom_type_description
_atom_type_scat_dispersion_real
_atom_type_scat_dispersion_imag
_atom_type_scat_source
C C 0.0033 0.0016 'International Tables Vol C Tables 4.2.6.8 and 6.1.1.4'
H H 0.0000 0.0000 'International Tables Vol C Tables 4.2.6.8 and 6.1.1.4'
B B 0.0013 0.0007 'International Tables Vol C Tables 4.2.6.8 and 6.1.1.4'
F F 0.0171 0.0103 'International Tables Vol C Tables 4.2.6.8 and 6.1.1.4'
N N 0.0061 0.0033 'International Tables Vol C Tables 4.2.6.8 and 6.1.1.4'
O O 0.0106 0.0060 'International Tables Vol C Tables 4.2.6.8 and 6.1.1.4'
P P 0.1023 0.0942 'International Tables Vol C Tables 4.2.6.8 and 6.1.1.4'
Ru Ru -1.2594 0.8363 'International Tables Vol C Tables 4.2.6.8 and 6.1.1.4'

loop_
_geom_angle_atom_site_label_1
_geom_angle_atom_site_label_2
_geom_angle_atom_site_label_3
_geom_angle
_geom_angle_site_symmetry_1
_geom_angle_site_symmetry_3
_geom_angle_publ_flag
C1 Ru1 N3 95.66(15) . . ?
C1 Ru1 N4 174.70(15) . . ?
N3 Ru1 N4 79.39(13) . . ?
C1 Ru1 C2 93.88(15) . . ?
N3 Ru1 C2 87.90(13) . . ?
N4 Ru1 C2 87.86(14) . . ?
C1 Ru1 P2 81.18(12) . . ?
N3 Ru1 P2 172.18(8) . . ?
N4 Ru1 P2 103.49(9) . . ?
C2 Ru1 P2 99.42(11) . . ?
C1 Ru1 P1 90.06(12) . . ?
N3 Ru1 P1 89.19(8) . . ?
N4 Ru1 P1 88.00(9) . . ?
C2 Ru1 P1 175.31(11) . . ?
P2 Ru1 P1 83.68(3) . . ?
C25 P1 C19 103.38(17) . . ?
C25 P1 C17 107.56(18) . . ?
C19 P1 C17 106.18(19) . . ?
C25 P1 Ru1 116.09(13) . . ?
C19 P1 Ru1 116.05(12) . . ?
C17 P1 Ru1 106.92(13) . . ?
C37 P2 C31 105.33(17) . . ?
C37 P2 C18 101.16(18) . . ?
C31 P2 C18 104.5(2) . . ?
C37 P2 Ru1 122.81(14) . . ?
C31 P2 Ru1 114.94(15) . . ?
C18 P2 Ru1 105.79(13) . . ?
C2 N1 C3 111.2(3) . . ?
C2 N1 C5 124.2(3) . . ?
C3 N1 C5 124.6(3) . . ?
C2 N2 C4 110.8(3) . . ?
C2 N2 C8 124.2(3) . . ?
C4 N2 C8 124.9(3) . . ?
C13 N3 Ru1 175.4(3) . . ?
C15 N4 Ru1 161.9(3) . . ?
O1 C1 Ru1 177.5(4) . . ?
N1 C2 N2 104.4(3) . . ?
N1 C2 Ru1 127.0(2) . . ?
N2 C2 Ru1 128.4(3) . . ?
C4 C3 N1 106.8(3) . . ?
C4 C3 C11 127.1(4) . . ?
N1 C3 C11 126.1(4) . . ?
C3 C4 N2 106.7(3) . . ?
C3 C4 C12 128.6(4) . . ?
N2 C4 C12 124.6(4) . . ?
N1 C5 C7 111.1(3) . . ?
N1 C5 C6 111.6(3) . . ?
C7 C5 C6 113.4(3) . . ?
N1 C5 H5 106.7 . . ?
C7 C5 H5 106.7 . . ?
C6 C5 H5 106.7 . . ?
C5 C6 H6A 109.5 . . ?
C5 C6 H6B 109.5 . . ?
H6A C6 H6B 109.5 . . ?
C5 C6 H6C 109.5 . . ?
H6A C6 H6C 109.5 . . ?
H6B C6 H6C 109.5 . . ?
C5 C7 H7A 109.5 . . ?
C5 C7 H7B 109.5 . . ?
H7A C7 H7B 109.5 . . ?
C5 C7 H7C 109.5 . . ?
H7A C7 H7C 109.5 . . ?
H7B C7 H7C 109.5 . . ?
N2 C8 C9 112.2(4) . . ?
N2 C8 C10 111.6(4) . . ?
C9 C8 C10 113.2(4) . . ?
N2 C8 H8 106.5 . . ?
C9 C8 H8 106.5 . . ?
C10 C8 H8 106.5 . . ?
C8 C9 H9A 109.5 . . ?
C8 C9 H9B 109.5 . . ?
H9A C9 H9B 109.5 . . ?
C8 C9 H9C 109.5 . . ?
H9A C9 H9C 109.5 . . ?
H9B C9 H9C 109.5 . . ?
C8 C10 H10A 109.5 . . ?
C8 C10 H10B 109.5 . . ?
H10A C10 H10B 109.5 . . ?
C8 C10 H10C 109.5 . . ?
H10A C10 H10C 109.5 . . ?
H10B C10 H10C 109.5 . . ?
C3 C11 H11A 109.5 . . ?
C3 C11 H11B 109.5 . . ?
H11A C11 H11B 109.5 . . ?
C3 C11 H11C 109.5 . . ?
H11A C11 H11C 109.5 . . ?
H11B C11 H11C 109.5 . . ?
C4 C12 H12A 109.5 . . ?
C4 C12 H12B 109.5 . . ?
H12A C12 H12B 109.5 . . ?
C4 C12 H12C 109.5 . . ?
H12A C12 H12C 109.5 . . ?
H12B C12 H12C 109.5 . . ?
N3 C13 C14 178.8(5) . . ?
C13 C14 H14A 109.5 . . ?
C13 C14 H14B 109.5 . . ?
H14A C14 H14B 109.5 . . ?
C13 C14 H14C 109.5 . . ?
H14A C14 H14C 109.5 . . ?
H14B C14 H14C 109.5 . . ?
N4 C15 C16 176.4(6) . . ?
C15 C16 H16A 109.5 . . ?
C15 C16 H16B 109.5 . . ?
H16A C16 H16B 109.5 . . ?
C15 C16 H16C 109.5 . . ?
H16A C16 H16C 109.5 . . ?
H16B C16 H16C 109.5 . . ?
C18 C17 P1 108.2(3) . . ?
C18 C17 H17A 110.1 . . ?
P1 C17 H17A 110.1 . . ?
C18 C17 H17B 110.1 . . ?
P1 C17 H17B 110.1 . . ?
H17A C17 H17B 108.4 . . ?
C17 C18 P2 109.0(3) . . ?
C17 C18 H18A 109.9 . . ?
P2 C18 H18A 109.9 . . ?
C17 C18 H18B 109.9 . . ?
P2 C18 H18B 109.9 . . ?
H18A C18 H18B 108.3 . . ?
C20 C19 C24 118.8(3) . . ?
C20 C19 P1 120.7(3) . . ?
C24 C19 P1 120.4(3) . . ?
C19 C20 C21 120.2(4) . . ?
C19 C20 H20 119.9 . . ?
C21 C20 H20 119.9 . . ?
C22 C21 C20 120.1(4) . . ?
C22 C21 H21 120.0 . . ?
C20 C21 H21 120.0 . . ?
C21 C22 C23 120.2(4) . . ?
C21 C22 H22 119.9 . . ?
C23 C22 H22 119.9 . . ?
C24 C23 C22 119.9(4) . . ?
C24 C23 H23 120.0 . . ?
C22 C23 H23 120.0 . . ?
C23 C24 C19 120.8(4) . . ?
C23 C24 H24 119.6 . . ?
C19 C24 H24 119.6 . . ?
C26 C25 C30 117.9(4) . . ?
C26 C25 P1 119.9(3) . . ?
C30 C25 P1 122.1(3) . . ?
C27 C26 C25 120.7(4) . . ?
C27 C26 H26 119.7 . . ?
C25 C26 H26 119.7 . . ?
C28 C27 C26 120.3(4) . . ?
C28 C27 H27 119.9 . . ?
C26 C27 H27 119.9 . . ?
C29 C28 C27 119.4(4) . . ?
C29 C28 H28 120.3 . . ?
C27 C28 H28 120.3 . . ?
C28 C29 C30 121.8(4) . . ?
C28 C29 H29 119.1 . . ?
C30 C29 H29 119.1 . . ?
C29 C30 C25 119.9(4) . . ?
C29 C30 H30 120.1 . . ?
C25 C30 H30 120.1 . . ?
C32 C31 C36 118.7(4) . . ?
C32 C31 P2 120.2(3) . . ?
C36 C31 P2 121.0(3) . . ?
C33 C32 C31 121.0(5) . . ?
C33 C32 H32 119.5 . . ?
C31 C32 H32 119.5 . . ?
C34 C33 C32 119.9(5) . . ?
C34 C33 H33 120.1 . . ?
C32 C33 H33 120.1 . . ?
C33 C34 C35 120.1(5) . . ?
C33 C34 H34 120.0 . . ?
C35 C34 H34 120.0 . . ?
C36 C35 C34 120.3(5) . . ?
C36 C35 H35 119.9 . . ?
C34 C35 H35 119.9 . . ?
C35 C36 C31 120.1(5) . . ?
C35 C36 H36 119.9 . . ?
C31 C36 H36 119.9 . . ?
C38 C37 C42 118.8(4) . . ?
C38 C37 P2 122.0(3) . . ?
C42 C37 P2 119.2(3) . . ?
C37 C38 C39 120.1(4) . . ?
C37 C38 H38 119.9 . . ?
C39 C38 H38 119.9 . . ?
C40 C39 C38 120.4(4) . . ?
C40 C39 H39 119.8 . . ?
C38 C39 H39 119.8 . . ?
C41 C40 C39 120.5(4) . . ?
C41 C40 H40 119.7 . . ?
C39 C40 H40 119.7 . . ?
C40 C41 C42 119.8(4) . . ?
C40 C41 H41 120.1 . . ?
C42 C41 H41 120.1 . . ?
C41 C42 C37 120.2(4) . . ?
C41 C42 H42 119.9 . . ?
C37 C42 H42 119.9 . . ?
N5 C43 C44 177.0(9) . . ?
C43 C44 H44A 109.5 . . ?
C43 C44 H44B 109.5 . . ?
H44A C44 H44B 109.5 . . ?
C43 C44 H44C 109.5 . . ?
H44A C44 H44C 109.5 . . ?
H44B C44 H44C 109.5 . . ?
F2 B1 F1 114.0(7) . . ?
F2 B1 F4 105.9(6) . . ?
F1 B1 F4 106.7(6) . . ?
F2 B1 F3 111.4(6) . . ?
F1 B1 F3 109.4(5) . . ?
F4 B1 F3 109.2(6) . . ?
F5 B2 F8A 91.9(10) . . ?
F5 B2 F6A 141.8(8) . . ?
F8A B2 F6A 119.8(11) . . ?
F5 B2 F7 110.9(6) . . ?
F8A B2 F7 106.4(12) . . ?
F6A B2 F7 81.8(9) . . ?
F5 B2 F6 107.1(7) . . ?
F8A B2 F6 122.2(9) . . ?
F6A B2 F6 39.2(5) . . ?
F7 B2 F6 115.6(9) . . ?
F5 B2 F7A 85.6(8) . . ?
F8A B2 F7A 113.0(13) . . ?
F6A B2 F7A 99.2(11) . . ?
F7 B2 F7A 25.7(7) . . ?
F6 B2 F7A 122.3(11) . . ?
F5 B2 F5A 40.9(5) . . ?
F8A B2 F5A 117.5(11) . . ?
F6A B2 F5A 101.8(8) . . ?
F7 B2 F5A 125.0(8) . . ?
F6 B2 F5A 66.5(7) . . ?
F7A B2 F5A 102.7(10) . . ?
F5 B2 F8 110.6(7) . . ?
F8A B2 F8 24.4(9) . . ?
F6A B2 F8 96.2(8) . . ?
F7 B2 F8 111.6(9) . . ?
F6 B2 F8 100.5(6) . . ?
F7A B2 F8 127.8(11) . . ?
F5A B2 F8 122.2(8) . . ?

loop_
_geom_bond_atom_site_label_1
_geom_bond_atom_site_label_2
_geom_bond_distance
_geom_bond_site_symmetry_2
_geom_bond_publ_flag
Ru1 C1 1.858(4) . ?
Ru1 N3 2.115(3) . ?
Ru1 N4 2.119(4) . ?
Ru1 C2 2.180(4) . ?
Ru1 P2 2.3425(10) . ?
Ru1 P1 2.3793(10) . ?
P1 C25 1.819(4) . ?
P1 C19 1.822(4) . ?
P1 C17 1.827(4) . ?
P2 C37 1.830(4) . ?
P2 C31 1.836(4) . ?
P2 C18 1.839(4) . ?
F1 B1 1.366(8) . ?
F2 B1 1.315(8) . ?
F3 B1 1.399(8) . ?
F4 B1 1.389(9) . ?
F5 B2 1.342(7) . ?
F6 B2 1.366(8) . ?
F7 B2 1.360(9) . ?
F8 B2 1.393(9) . ?
F5A B2 1.387(9) . ?
F6A B2 1.356(10) . ?
F7A B2 1.375(12) . ?
F8A B2 1.345(12) . ?
O1 C1 1.139(4) . ?
N1 C2 1.359(5) . ?
N1 C3 1.393(5) . ?
N1 C5 1.489(5) . ?
N2 C2 1.364(5) . ?
N2 C4 1.398(5) . ?
N2 C8 1.483(5) . ?
N3 C13 1.141(5) . ?
N4 C15 1.146(6) . ?
N5 C43 1.116(7) . ?
C3 C4 1.345(6) . ?
C3 C11 1.488(6) . ?
C4 C12 1.501(6) . ?
C5 C7 1.527(6) . ?
C5 C6 1.531(6) . ?
C5 H5 1.0000 . ?
C6 H6A 0.9800 . ?
C6 H6B 0.9800 . ?
C6 H6C 0.9800 . ?
C7 H7A 0.9800 . ?
C7 H7B 0.9800 . ?
C7 H7C 0.9800 . ?
C8 C9 1.516(7) . ?
C8 C10 1.543(7) . ?
C8 H8 1.0000 . ?
C9 H9A 0.9800 . ?
C9 H9B 0.9800 . ?
C9 H9C 0.9800 . ?
C10 H10A 0.9800 . ?
C10 H10B 0.9800 . ?
C10 H10C 0.9800 . ?
C11 H11A 0.9800 . ?
C11 H11B 0.9800 . ?
C11 H11C 0.9800 . ?
C12 H12A 0.9800 . ?
C12 H12B 0.9800 . ?
C12 H12C 0.9800 . ?
C13 C14 1.455(6) . ?
C14 H14A 0.9800 . ?
C14 H14B 0.9800 . ?
C14 H14C 0.9800 . ?
C15 C16 1.453(7) . ?
C16 H16A 0.9800 . ?
C16 H16B 0.9800 . ?
C16 H16C 0.9800 . ?
C17 C18 1.516(5) . ?
C17 H17A 0.9900 . ?
C17 H17B 0.9900 . ?
C18 H18A 0.9900 . ?
C18 H18B 0.9900 . ?
C19 C20 1.389(5) . ?
C19 C24 1.391(5) . ?
C20 C21 1.396(5) . ?
C20 H20 0.9500 . ?
C21 C22 1.374(6) . ?
C21 H21 0.9500 . ?
C22 C23 1.383(6) . ?
C22 H22 0.9500 . ?
C23 C24 1.380(5) . ?
C23 H23 0.9500 . ?
C24 H24 0.9500 . ?
C25 C26 1.397(5) . ?
C25 C30 1.399(6) . ?
C26 C27 1.384(6) . ?
C26 H26 0.9500 . ?
C27 C28 1.378(7) . ?
C27 H27 0.9500 . ?
C28 C29 1.352(7) . ?
C28 H28 0.9500 . ?
C29 C30 1.381(6) . ?
C29 H29 0.9500 . ?
C30 H30 0.9500 . ?
C31 C32 1.385(6) . ?
C31 C36 1.391(6) . ?
C32 C33 1.387(6) . ?
C32 H32 0.9500 . ?
C33 C34 1.368(8) . ?
C33 H33 0.9500 . ?
C34 C35 1.383(7) . ?
C34 H34 0.9500 . ?
C35 C36 1.385(6) . ?
C35 H35 0.9500 . ?
C36 H36 0.9500 . ?
C37 C38 1.386(6) . ?
C37 C42 1.407(6) . ?
C38 C39 1.391(5) . ?
C38 H38 0.9500 . ?
C39 C40 1.375(6) . ?
C39 H39 0.9500 . ?
C40 C41 1.371(7) . ?
C40 H40 0.9500 . ?
C41 C42 1.393(6) . ?
C41 H41 0.9500 . ?
C42 H42 0.9500 . ?
C43 C44 1.448(10) . ?
C44 H44A 0.9800 . ?
C44 H44B 0.9800 . ?
C44 H44C 0.9800 . ?

loop_
_geom_torsion_atom_site_label_1
_geom_torsion_atom_site_label_2
_geom_torsion_atom_site_label_3
_geom_torsion_atom_site_label_4
_geom_torsion
_geom_torsion_site_symmetry_1
_geom_torsion_site_symmetry_2
_geom_torsion_site_symmetry_3
_geom_torsion_site_symmetry_4
_geom_torsion_publ_flag
C1 Ru1 P1 C25 -149.30(19) . . . . ?
N3 Ru1 P1 C25 -53.65(17) . . . . ?
N4 Ru1 P1 C25 25.77(17) . . . . ?
C2 Ru1 P1 C25 -2.0(13) . . . . ?
P2 Ru1 P1 C25 129.58(14) . . . . ?
C1 Ru1 P1 C19 -27.55(19) . . . . ?
N3 Ru1 P1 C19 68.11(17) . . . . ?
N4 Ru1 P1 C19 147.52(17) . . . . ?
C2 Ru1 P1 C19 119.7(13) . . . . ?
P2 Ru1 P1 C19 -108.67(15) . . . . ?
C1 Ru1 P1 C17 90.68(18) . . . . ?
N3 Ru1 P1 C17 -173.66(16) . . . . ?
N4 Ru1 P1 C17 -94.25(17) . . . . ?
C2 Ru1 P1 C17 -122.1(13) . . . . ?
P2 Ru1 P1 C17 9.56(14) . . . . ?
C1 Ru1 P2 C37 170.49(18) . . . . ?
N3 Ru1 P2 C37 -122.9(7) . . . . ?
N4 Ru1 P2 C37 -12.06(17) . . . . ?
C2 Ru1 P2 C37 77.99(18) . . . . ?
P1 Ru1 P2 C37 -98.46(15) . . . . ?
C1 Ru1 P2 C31 40.19(19) . . . . ?
N3 Ru1 P2 C31 106.8(7) . . . . ?
N4 Ru1 P2 C31 -142.35(17) . . . . ?
C2 Ru1 P2 C31 -52.31(18) . . . . ?
P1 Ru1 P2 C31 131.24(15) . . . . ?
C1 Ru1 P2 C18 -74.57(18) . . . . ?
N3 Ru1 P2 C18 -8.0(7) . . . . ?
N4 Ru1 P2 C18 102.88(16) . . . . ?
C2 Ru1 P2 C18 -167.07(17) . . . . ?
P1 Ru1 P2 C18 16.48(14) . . . . ?
C1 Ru1 N3 C13 92(4) . . . . ?
N4 Ru1 N3 C13 -86(4) . . . . ?
C2 Ru1 N3 C13 -174(4) . . . . ?
P2 Ru1 N3 C13 26(5) . . . . ?
P1 Ru1 N3 C13 2(4) . . . . ?
C1 Ru1 N4 C15 -20(2) . . . . ?
N3 Ru1 N4 C15 0.7(12) . . . . ?
C2 Ru1 N4 C15 89.0(12) . . . . ?
P2 Ru1 N4 C15 -171.8(12) . . . . ?
P1 Ru1 N4 C15 -88.8(12) . . . . ?
N3 Ru1 C1 O1 -115(8) . . . . ?
N4 Ru1 C1 O1 -94(9) . . . . ?
C2 Ru1 C1 O1 157(8) . . . . ?
P2 Ru1 C1 O1 58(8) . . . . ?
P1 Ru1 C1 O1 -26(8) . . . . ?
C3 N1 C2 N2 0.7(4) . . . . ?
C5 N1 C2 N2 179.4(3) . . . . ?
C3 N1 C2 Ru1 175.5(3) . . . . ?
C5 N1 C2 Ru1 -5.8(5) . . . . ?
C4 N2 C2 N1 -0.2(5) . . . . ?
C8 N2 C2 N1 -177.8(4) . . . . ?
C4 N2 C2 Ru1 -174.9(3) . . . . ?
C8 N2 C2 Ru1 7.5(6) . . . . ?
C1 Ru1 C2 N1 45.8(4) . . . . ?
N3 Ru1 C2 N1 -49.7(3) . . . . ?
N4 Ru1 C2 N1 -129.1(3) . . . . ?
P2 Ru1 C2 N1 127.5(3) . . . . ?
P1 Ru1 C2 N1 -101.3(13) . . . . ?
C1 Ru1 C2 N2 -140.6(4) . . . . ?
N3 Ru1 C2 N2 123.9(4) . . . . ?
N4 Ru1 C2 N2 44.4(4) . . . . ?
P2 Ru1 C2 N2 -58.9(4) . . . . ?
P1 Ru1 C2 N2 72.2(14) . . . . ?
C2 N1 C3 C4 -1.0(5) . . . . ?
C5 N1 C3 C4 -179.7(4) . . . . ?
C2 N1 C3 C11 -178.1(4) . . . . ?
C5 N1 C3 C11 3.2(7) . . . . ?
N1 C3 C4 N2 0.8(5) . . . . ?
C11 C3 C4 N2 177.8(4) . . . . ?
N1 C3 C4 C12 -176.0(5) . . . . ?
C11 C3 C4 C12 1.0(8) . . . . ?
C2 N2 C4 C3 -0.4(5) . . . . ?
C8 N2 C4 C3 177.2(4) . . . . ?
C2 N2 C4 C12 176.6(5) . . . . ?
C8 N2 C4 C12 -5.9(7) . . . . ?
C2 N1 C5 C7 121.8(4) . . . . ?
C3 N1 C5 C7 -59.6(5) . . . . ?
C2 N1 C5 C6 -110.5(4) . . . . ?
C3 N1 C5 C6 68.1(5) . . . . ?
C2 N2 C8 C9 115.1(5) . . . . ?
C4 N2 C8 C9 -62.1(6) . . . . ?
C2 N2 C8 C10 -116.7(5) . . . . ?
C4 N2 C8 C10 66.1(5) . . . . ?
Ru1 N3 C13 C14 -82(25) . . . . ?
Ru1 N4 C15 C16 65(9) . . . . ?
C25 P1 C17 C18 -165.7(3) . . . . ?
C19 P1 C17 C18 84.1(3) . . . . ?
Ru1 P1 C17 C18 -40.4(3) . . . . ?
P1 C17 C18 P2 56.7(3) . . . . ?
C37 P2 C18 C17 82.2(3) . . . . ?
C31 P2 C18 C17 -168.6(3) . . . . ?
Ru1 P2 C18 C17 -46.8(3) . . . . ?
C25 P1 C19 C20 98.6(3) . . . . ?
C17 P1 C19 C20 -148.3(3) . . . . ?
Ru1 P1 C19 C20 -29.7(3) . . . . ?
C25 P1 C19 C24 -79.3(3) . . . . ?
C17 P1 C19 C24 33.8(3) . . . . ?
Ru1 P1 C19 C24 152.5(3) . . . . ?
C24 C19 C20 C21 0.6(6) . . . . ?
P1 C19 C20 C21 -177.3(3) . . . . ?
C19 C20 C21 C22 -0.9(6) . . . . ?
C20 C21 C22 C23 0.7(6) . . . . ?
C21 C22 C23 C24 -0.3(6) . . . . ?
C22 C23 C24 C19 0.1(6) . . . . ?
C20 C19 C24 C23 -0.2(6) . . . . ?
P1 C19 C24 C23 177.7(3) . . . . ?
C19 P1 C25 C26 -35.3(4) . . . . ?
C17 P1 C25 C26 -147.3(3) . . . . ?
Ru1 P1 C25 C26 93.0(3) . . . . ?
C19 P1 C25 C30 148.4(4) . . . . ?
C17 P1 C25 C30 36.4(4) . . . . ?
Ru1 P1 C25 C30 -83.3(4) . . . . ?
C30 C25 C26 C27 -0.7(6) . . . . ?
P1 C25 C26 C27 -177.2(3) . . . . ?
C25 C26 C27 C28 0.3(7) . . . . ?
C26 C27 C28 C29 0.3(7) . . . . ?
C27 C28 C29 C30 -0.4(8) . . . . ?
C28 C29 C30 C25 -0.1(8) . . . . ?
C26 C25 C30 C29 0.6(7) . . . . ?
P1 C25 C30 C29 177.0(4) . . . . ?
C37 P2 C31 C32 -98.3(3) . . . . ?
C18 P2 C31 C32 155.5(3) . . . . ?
Ru1 P2 C31 C32 40.0(4) . . . . ?
C37 P2 C31 C36 84.7(4) . . . . ?
C18 P2 C31 C36 -21.5(4) . . . . ?
Ru1 P2 C31 C36 -137.0(3) . . . . ?
C36 C31 C32 C33 0.7(6) . . . . ?
P2 C31 C32 C33 -176.4(3) . . . . ?
C31 C32 C33 C34 -0.3(6) . . . . ?
C32 C33 C34 C35 -0.5(7) . . . . ?
C33 C34 C35 C36 0.8(7) . . . . ?
C34 C35 C36 C31 -0.4(6) . . . . ?
C32 C31 C36 C35 -0.3(6) . . . . ?
P2 C31 C36 C35 176.7(3) . . . . ?
C31 P2 C37 C38 156.7(3) . . . . ?
C18 P2 C37 C38 -94.7(3) . . . . ?
Ru1 P2 C37 C38 22.5(4) . . . . ?
C31 P2 C37 C42 -26.0(4) . . . . ?
C18 P2 C37 C42 82.6(3) . . . . ?
Ru1 P2 C37 C42 -160.2(3) . . . . ?
C42 C37 C38 C39 1.7(6) . . . . ?
P2 C37 C38 C39 179.0(3) . . . . ?
C37 C38 C39 C40 -1.2(6) . . . . ?
C38 C39 C40 C41 0.0(6) . . . . ?
C39 C40 C41 C42 0.6(7) . . . . ?
C40 C41 C42 C37 -0.1(7) . . . . ?
C38 C37 C42 C41 -1.1(6) . . . . ?
P2 C37 C42 C41 -178.4(4) . . . . ?

loop_
_platon_squeeze_void_nr
_platon_squeeze_void_average_x
_platon_squeeze_void_average_y
_platon_squeeze_void_average_z
_platon_squeeze_void_volume
_platon_squeeze_void_count_electrons
_platon_squeeze_void_content
1 0.207 0.159 0.698 150 24 ' '
2 -0.207 0.659 0.802 150 24 ' '
3 0.293 0.841 0.198 150 23 ' '
4 0.706 0.341 0.302 150 23 ' '
